data_1516567
loop_
_publ_author_name
'Henke, Sebastian'
'Li, Wei'
'Cheetham, Anthony K.'

_publ_section_title
;
 Guest-dependent mechanical anisotropy in pillared-layered soft porous
 crystals -- a nanoindentation study
;
_journal_issue 6
_journal_name_full 'Chemical Science'
_journal_page_first 2392
_journal_paper_doi 10.1039/c4sc00497c
_journal_volume 5
_journal_year 2014
_chemical_formula_moiety 'C22 H18 N4 O12 Zn2'
_chemical_formula_sum 'C22 H18 N4 O12 Zn2'
_chemical_formula_weight 661.14
_chemical_name_common NO2-DMOF
_space_group_crystal_system orthorhombic
_space_group_IT_number 50
_space_group_name_Hall '-P 2ab 2b'
_space_group_name_H-M_alt 'P b a n'
_symmetry_space_group_name_Hall '-P 2ab 2b'
_symmetry_space_group_name_H-M 'P b a n :2'
_atom_sites_solution_hydrogens geom
_atom_sites_solution_primary direct
_atom_sites_solution_secondary difmap
_audit_creation_date 2013-08-05
_audit_creation_method
;
  Olex2 1.2
  (compiled Apr 23 2013 17:54:37, GUI svn.r4466)
;
_cell_angle_alpha 90.00
_cell_angle_beta 90.00
_cell_angle_gamma 90.00
_cell_formula_units_Z 2
_cell_length_a 16.2647(5)
_cell_length_b 14.5206(5)
_cell_length_c 9.6475(3)
_cell_measurement_reflns_used 2472
_cell_measurement_temperature 270
_cell_measurement_theta_max 70.2080
_cell_measurement_theta_min 4.5770
_cell_volume 2278.48(13)
_computing_cell_refinement
;
CrysAlisPro, Agilent Technologies,
Version 1.171.36.28 (release 01-02-2013 CrysAlis171 .NET)
(compiled Feb  1 2013,16:14:44)
;
_computing_data_collection
;
CrysAlisPro, Agilent Technologies,
Version 1.171.36.28 (release 01-02-2013 CrysAlis171 .NET)
(compiled Feb  1 2013,16:14:44)
;
_computing_data_reduction
;
CrysAlisPro, Agilent Technologies,
Version 1.171.36.28 (release 01-02-2013 CrysAlis171 .NET)
(compiled Feb  1 2013,16:14:44)
;
_computing_molecular_graphics
;
O. V. Dolomanov, L. J. Bourhis, R. J. Gildea, J. A. K. Howard and H. Puschmann,
OLEX2: a complete structure solution, refinement and analysis program.
J. Appl. Cryst. (2009). 42, 339-341.
;
_computing_publication_material
;
O. V. Dolomanov, L. J. Bourhis, R. J. Gildea, J. A. K. Howard and H. Puschmann,
OLEX2: a complete structure solution, refinement and analysis program.
J. Appl. Cryst. (2009). 42, 339-341.
;
_computing_structure_refinement
;
XL, G.M. Sheldrick, Acta Cryst.
(2008). A64, 112-122
;
_computing_structure_solution
;
XS, G.M. Sheldrick, Acta Cryst.
(2008). A64, 112-122
;
_diffrn_ambient_temperature 270.0
_diffrn_detector_area_resol_mean 16.1183
_diffrn_measured_fraction_theta_full 0.9948
_diffrn_measured_fraction_theta_max 0.9948
_diffrn_measurement_details
;
  1 omega  -68.00  -38.00   1.0000    1.0000
omega____ theta____ kappa____ phi______ frames
    -        0.0000  -57.0000   30.0000 30

  2 omega  -10.00   20.00   1.0000    1.0000
omega____ theta____ kappa____ phi______ frames
    -        0.0000  -57.0000   30.0000 30

  3 omega   33.00   70.00   1.0000    1.0000
omega____ theta____ kappa____ phi______ frames
    -        0.0000 -178.0000  120.0000 37

  4 omega  -76.00   -3.00   1.0000    4.0000
omega____ theta____ kappa____ phi______ frames
    -      -54.7500   57.0000  -30.0000 73

  5 omega   90.00  120.00   1.0000    4.0000
omega____ theta____ kappa____ phi______ frames
    -       54.7500  125.0000 -120.0000 30

  6 omega   88.00  124.00   1.0000    4.0000
omega____ theta____ kappa____ phi______ frames
    -       54.7500   88.0000  122.0000 36

  7 omega -130.00 -104.00   1.0000    4.0000
omega____ theta____ kappa____ phi______ frames
    -      -75.0000  -88.0000    6.0000 26

  8 omega -146.00 -109.00   1.0000    4.0000
omega____ theta____ kappa____ phi______ frames
    -      -75.0000 -111.0000  -30.0000 37

  9 omega   35.00   71.00   1.0000    4.0000
omega____ theta____ kappa____ phi______ frames
    -      109.5000  -25.0000    0.0000 36

 10 omega   37.00   70.00   1.0000    4.0000
omega____ theta____ kappa____ phi______ frames
    -      109.5000 -111.0000 -120.0000 33

 11 omega   35.00   65.00   1.0000    4.0000
omega____ theta____ kappa____ phi______ frames
    -      109.5000  -25.0000 -180.0000 30

 12 omega   38.00   71.00   1.0000    4.0000
omega____ theta____ kappa____ phi______ frames
    -      109.5000  -37.0000   60.0000 33

 13 omega   39.00   68.00   1.0000    4.0000
omega____ theta____ kappa____ phi______ frames
    -      109.5000  -25.0000 -120.0000 29

 14 omega   38.00  115.00   1.0000    4.0000
omega____ theta____ kappa____ phi______ frames
    -      109.5000  178.0000   90.0000 77

 15 omega   72.00   98.00   1.0000    4.0000
omega____ theta____ kappa____ phi______ frames
    -      109.5000   12.0000   90.0000 26

 16 omega  126.00  152.00   1.0000    4.0000
omega____ theta____ kappa____ phi______ frames
    -      109.5000   50.0000 -120.0000 26

 17 omega   40.00   66.00   1.0000    4.0000
omega____ theta____ kappa____ phi______ frames
    -      109.5000  -50.0000   60.0000 26

 18 omega   56.00  118.00   1.0000    4.0000
omega____ theta____ kappa____ phi______ frames
    -      109.5000  -63.0000   30.0000 62

 19 omega   37.00   68.00   1.0000    4.0000
omega____ theta____ kappa____ phi______ frames
    -      109.5000  -25.0000 -150.0000 31

 20 omega  111.00  137.00   1.0000    4.0000
omega____ theta____ kappa____ phi______ frames
    -      109.5000  -77.0000 -120.0000 26

 21 omega   46.00   71.00   1.0000    4.0000
omega____ theta____ kappa____ phi______ frames
    -      109.5000  -77.0000 -120.0000 25

 22 omega   50.00   84.00   1.0000    4.0000
omega____ theta____ kappa____ phi______ frames
    -      109.5000 -111.0000    0.0000 34
;
_diffrn_measurement_device_type 'Xcalibur, Eos, Gemini ultra'
_diffrn_measurement_method '\w scans'
_diffrn_orient_matrix_UB_11 0.0871799000
_diffrn_orient_matrix_UB_12 0.0415074000
_diffrn_orient_matrix_UB_13 0.0008430000
_diffrn_orient_matrix_UB_21 -0.0330513000
_diffrn_orient_matrix_UB_22 0.0863896000
_diffrn_orient_matrix_UB_23 0.0741185000
_diffrn_orient_matrix_UB_31 0.0168605000
_diffrn_orient_matrix_UB_32 -0.0454578000
_diffrn_orient_matrix_UB_33 0.1414128000
_diffrn_radiation_monochromator mirror
_diffrn_radiation_type 'Cu K\a'
_diffrn_radiation_wavelength 1.5418
_diffrn_reflns_av_R_equivalents 0.0362
_diffrn_reflns_av_unetI/netI 0.0280
_diffrn_reflns_limit_h_max 19
_diffrn_reflns_limit_h_min -17
_diffrn_reflns_limit_k_max 17
_diffrn_reflns_limit_k_min -17
_diffrn_reflns_limit_l_max 11
_diffrn_reflns_limit_l_min -6
_diffrn_reflns_number 6716
_diffrn_reflns_theta_full 70.37
_diffrn_reflns_theta_max 70.37
_diffrn_reflns_theta_min 4.58
_diffrn_source 'Enhance Ultra (Cu) X-ray Source'
_exptl_absorpt_coefficient_mu 1.660
_exptl_absorpt_correction_T_max 1.00000
_exptl_absorpt_correction_T_min 0.90061
_exptl_absorpt_correction_type multi-scan
_exptl_absorpt_process_details
;
CrysAlisPro, Agilent Technologies,
Version 1.171.36.28 (release 01-02-2013 CrysAlis171 .NET)
(compiled Feb  1 2013,16:14:44)
Empirical absorption correction using spherical harmonics,
 implemented in SCALE3 ABSPACK scaling algorithm.
;
_exptl_crystal_colour 'light yellow'
_exptl_crystal_colour_modifier light
_exptl_crystal_colour_primary yellow
_exptl_crystal_density_diffrn 0.964
_exptl_crystal_density_method 'not measured'
_exptl_crystal_description block
_exptl_crystal_F_000 668
_exptl_crystal_size_max 0.17
_exptl_crystal_size_mid 0.16
_exptl_crystal_size_min 0.15
_platon_squeeze_details
;
;
_refine_diff_density_max 0.679
_refine_diff_density_min -0.555
_refine_diff_density_rms 0.104
_refine_ls_extinction_method none
_refine_ls_goodness_of_fit_ref 1.160
_refine_ls_hydrogen_treatment mixed
_refine_ls_matrix_type full
_refine_ls_number_parameters 121
_refine_ls_number_reflns 2178
_refine_ls_number_restraints 44
_refine_ls_restrained_S_all 1.173
_refine_ls_R_factor_all 0.0704
_refine_ls_R_factor_gt 0.0627
_refine_ls_shift/su_max 0.000
_refine_ls_shift/su_mean 0.000
_refine_ls_structure_factor_coef Fsqd
_refine_ls_weighting_details 'calc w=1/[\s^2^(Fo^2^)+(0.1211P)^2^+1.7605P] where P=(Fo^2^+2Fc^2^)/3'
_refine_ls_weighting_scheme calc
_refine_ls_wR_factor_gt 0.2025
_refine_ls_wR_factor_ref 0.2116
_reflns_number_gt 1641
_reflns_number_total 2178
_reflns_threshold_expression >2sigma(I)
_cod_data_source_file c4sc00497c2.cif
_cod_data_source_block NO2-DMOF
_cod_original_cell_volume 2278.50(14)
_cod_database_code 1516567
_chemical_oxdiff_formula 'C22 H18 N4 O12 Zn2'
_reflns_odcompleteness_completeness 86.41
_reflns_odcompleteness_iscentric 1
_reflns_odcompleteness_theta 80.95
_olex2_refinement_description
;
1. Fixed Uiso
 At 1.2 times of:
  All C(H) groups, All C(H,H) groups
2. Restrained distances
 N2-O4 = N2-O3
 1.22 with sigma of 0.01
 C3-N2
 1.47 with sigma of 0.01
 O3-O4
 2.1 with sigma of 0.01
 N1-C7 \\sim N1-C8 \\sim N1-C5 \\sim N1-C9 \\sim N1-C6
 with sigma of 0.02
3. Uiso/Uaniso restraints and constraints
Uanis(C7) \\sim Ueq, Uanis(C8) \\sim Ueq, Uanis(C5) \\sim Ueq, Uanis(C9) \\sim Ueq, Uanis(C6) \\sim Ueq: with sigma of 0.01 and sigma for terminal atoms of 0.005
Uiso(O4) = Uiso(O3)
4. Others
 Fixed Sof: C7(0.3) H7A(0.3) H7B(0.3) C8(0.3) H8A(0.3) H8B(0.3) C5(0.3)
 H5A(0.3) H5B(0.3) C9(0.3) H9A(0.3) H9B(0.3) C6(0.3) H6A(0.3) H6B(0.3) N2(0.5)
 O4(0.5) O3(0.5)
5.a Secondary CH2 refined with riding coordinates:
 C7(H7A,H7B), C8(H8A,H8B), C5(H5A,H5B), C9(H9A,H9B), C6(H6A,H6B)
5.b Aromatic/amide H refined with riding coordinates:
 C4(H4)
;

loop_
_space_group_symop_id
_space_group_symop_operation_xyz
1 'x, y, z'
2 '-x+1/2, -y+1/2, z'
3 'x, -y+1/2, -z'
4 '-x+1/2, y, -z'
5 '-x, -y, -z'
6 'x-1/2, y-1/2, -z'
7 '-x, y-1/2, z'
8 'x-1/2, -y, z'

loop_
_atom_site_label
_atom_site_type_symbol
_atom_site_fract_x
_atom_site_fract_y
_atom_site_fract_z
_atom_site_U_iso_or_equiv
_atom_site_adp_type
_atom_site_occupancy
_atom_site_symmetry_multiplicity
_atom_site_calc_flag
_atom_site_refinement_flags
_atom_site_disorder_group
Zn1 Zn 0.7500 0.2500 0.34566(6) 0.0260(3) Uani 1 2 d S .
O1 O 0.65564(18) 0.3384(2) 0.3861(3) 0.0553(8) Uani 1 1 d . .
O2 O 0.67007(19) 0.1445(2) 0.3860(3) 0.0534(8) Uani 1 1 d . .
C3 C 0.5520(3) 0.4954(3) 0.6124(5) 0.0612(12) Uani 1 1 d D .
C1 C 0.6377(2) 0.3721(3) 0.5006(3) 0.0383(9) Uani 1 1 d . .
C4 C 0.4860(3) 0.5562(3) 0.6128(4) 0.0631(13) Uani 1 1 d . .
H4 H 0.4772 0.5939 0.6893 0.076 Uiso 1 1 calc R .
N1 N 0.7500 0.2500 0.1344(5) 0.0278(9) Uani 1 2 d SD .
C2 C 0.5670(2) 0.4389(3) 0.5006(3) 0.0417(9) Uani 1 1 d . .
C7 C 0.6673(7) 0.2774(15) 0.0786(11) 0.037(3) Uani 0.30 1 d PDU 3
H7A H 0.6530 0.3381 0.1128 0.044 Uiso 0.30 1 calc PR 3
H7B H 0.6260 0.2343 0.1112 0.044 Uiso 0.30 1 calc PR 3
C8 C 0.7005(12) 0.3277(12) 0.0784(12) 0.042(3) Uani 0.30 1 d PDU 2
H8A H 0.7235 0.3854 0.1110 0.051 Uiso 0.30 1 calc PR 2
H8B H 0.6447 0.3232 0.1135 0.051 Uiso 0.30 1 calc PR 2
C5 C 0.6983(11) 0.1717(11) 0.0791(11) 0.038(3) Uani 0.30 1 d PDU 2
H5A H 0.6421 0.1784 0.1110 0.045 Uiso 0.30 1 calc PR 2
H5B H 0.7194 0.1136 0.1135 0.045 Uiso 0.30 1 calc PR 2
C9 C 0.7483(15) 0.3454(8) 0.0786(14) 0.043(3) Uani 0.30 1 d PDU 1
H9A H 0.7947 0.3796 0.1149 0.052 Uiso 0.30 1 calc PR 1
H9B H 0.6983 0.3758 0.1089 0.052 Uiso 0.30 1 calc PR 1
C6 C 0.6678(9) 0.2218(17) 0.0784(14) 0.047(3) Uani 0.30 1 d PDU 3
H6A H 0.6259 0.2636 0.1127 0.056 Uiso 0.30 1 calc PR 3
H6B H 0.6546 0.1604 0.1111 0.056 Uiso 0.30 1 calc PR 3
N2 N 0.6066(9) 0.5141(12) 0.7262(14) 0.148(5) Uiso 0.50 1 d PD .
O4 O 0.5838(12) 0.4795(15) 0.8326(19) 0.244(6) Uiso 0.50 1 d PD .
O3 O 0.6743(12) 0.5395(14) 0.699(2) 0.244(6) Uiso 0.50 1 d PD .

loop_
_atom_site_aniso_label
_atom_site_aniso_U_11
_atom_site_aniso_U_22
_atom_site_aniso_U_33
_atom_site_aniso_U_23
_atom_site_aniso_U_13
_atom_site_aniso_U_12
Zn1 0.0253(4) 0.0356(5) 0.0172(5) 0.000 0.000 0.0006(2)
O1 0.0568(16) 0.0739(18) 0.0353(13) -0.0161(14) -0.0003(12) 0.0316(15)
O2 0.0613(17) 0.0645(17) 0.0344(13) -0.0017(13) 0.0129(13) -0.0313(15)
C3 0.061(3) 0.075(3) 0.048(2) -0.020(2) -0.024(2) 0.037(2)
C1 0.0369(18) 0.0418(19) 0.036(2) -0.0005(13) 0.0009(12) 0.0111(16)
C4 0.065(3) 0.083(3) 0.041(2) -0.025(2) -0.014(2) 0.041(2)
N1 0.028(2) 0.037(2) 0.0184(17) 0.000 0.000 0.0002(13)
C2 0.0387(19) 0.053(2) 0.0335(19) -0.0034(13) -0.0041(12) 0.0178(18)
C7 0.028(5) 0.061(7) 0.021(5) -0.003(6) 0.003(4) 0.012(6)
C8 0.057(7) 0.047(6) 0.024(5) 0.001(5) 0.003(6) 0.014(6)
C5 0.049(7) 0.048(6) 0.016(5) 0.003(5) -0.001(5) -0.027(6)
C9 0.069(8) 0.034(5) 0.025(6) 0.001(5) -0.008(6) 0.003(6)
C6 0.047(7) 0.062(7) 0.031(6) 0.001(6) -0.006(5) -0.011(7)

loop_
_atom_type_symbol
_atom_type_description
_atom_type_scat_dispersion_real
_atom_type_scat_dispersion_imag
_atom_type_scat_source
C C 0.0181 0.0091 'International Tables Vol C Tables 4.2.6.8 and 6.1.1.4'
H H 0.0000 0.0000 'International Tables Vol C Tables 4.2.6.8 and 6.1.1.4'
N N 0.0311 0.0180 'International Tables Vol C Tables 4.2.6.8 and 6.1.1.4'
O O 0.0492 0.0322 'International Tables Vol C Tables 4.2.6.8 and 6.1.1.4'
Zn Zn -1.5491 0.6778 'International Tables Vol C Tables 4.2.6.8 and 6.1.1.4'

loop_
_geom_angle_atom_site_label_1
_geom_angle_atom_site_label_2
_geom_angle_atom_site_label_3
_geom_angle
_geom_angle_site_symmetry_1
_geom_angle_site_symmetry_3
O1 Zn1 Zn1 78.97(9) 2_655 3_556
O1 Zn1 Zn1 78.97(9) . 3_556
O1 Zn1 O1 157.94(17) . 2_655
O1 Zn1 O2 87.51(15) 2_655 2_655
O1 Zn1 O2 88.32(15) . 2_655
O1 Zn1 O2 87.51(15) . .
O1 Zn1 O2 88.32(15) 2_655 .
O1 Zn1 N1 101.03(9) . .
O1 Zn1 N1 101.03(9) 2_655 .
O2 Zn1 Zn1 79.04(8) 2_655 3_556
O2 Zn1 Zn1 79.04(8) . 3_556
O2 Zn1 O2 158.09(17) 2_655 .
N1 Zn1 Zn1 180.0 . 3_556
N1 Zn1 O2 100.96(8) . .
N1 Zn1 O2 100.96(8) . 2_655
C1 O1 Zn1 126.5(3) . .
C1 O2 Zn1 125.7(3) 3_556 .
C4 C3 N2 110.7(8) . .
C2 C3 C4 121.2(3) . .
C2 C3 N2 127.0(8) . .
O1 C1 C2 115.6(3) . .
O2 C1 O1 127.6(4) 3_556 .
O2 C1 C2 116.8(3) 3_556 .
C3 C4 C2 120.4(3) . 5_666
C7 N1 Zn1 111.0(4) . .
C7 N1 Zn1 111.0(4) 2_655 .
C7 N1 C7 138.0(9) . 2_655
C7 N1 C5 64.8(8) . .
C7 N1 C5 100.0(8) 2_655 .
C7 N1 C5 100.0(8) . 2_655
C7 N1 C5 64.8(8) 2_655 2_655
C8 N1 Zn1 111.3(5) . .
C8 N1 Zn1 111.3(5) 2_655 .
C8 N1 C7 123.7(7) 2_655 .
C8 N1 C7 123.7(7) . 2_655
C8 N1 C7 35.4(8) 2_655 2_655
C8 N1 C7 35.4(8) . .
C8 N1 C8 137.5(10) 2_655 .
C8 N1 C5 98.1(9) 2_655 2_655
C8 N1 C5 66.6(8) . 2_655
C8 N1 C5 98.1(9) . .
C8 N1 C5 66.6(8) 2_655 .
C8 N1 C6 66.0(9) 2_655 2_655
C8 N1 C6 98.3(9) . 2_655
C8 N1 C6 98.3(9) 2_655 .
C8 N1 C6 66.0(9) . .
C5 N1 Zn1 110.7(4) 2_655 .
C5 N1 Zn1 110.7(4) . .
C5 N1 C5 138.7(9) . 2_655
C9 N1 Zn1 111.2(6) 2_655 .
C9 N1 Zn1 111.2(6) . .
C9 N1 C7 97.7(9) . 2_655
C9 N1 C7 97.7(9) 2_655 .
C9 N1 C7 66.8(9) . .
C9 N1 C7 66.8(9) 2_655 2_655
C9 N1 C8 32.0(7) 2_655 2_655
C9 N1 C8 125.9(7) 2_655 .
C9 N1 C8 32.0(7) . .
C9 N1 C8 125.9(7) . 2_655
C9 N1 C5 35.1(7) 2_655 .
C9 N1 C5 35.1(7) . 2_655
C9 N1 C5 124.2(7) . .
C9 N1 C5 124.2(7) 2_655 2_655
C9 N1 C9 137.5(11) . 2_655
C9 N1 C6 96.2(9) 2_655 2_655
C9 N1 C6 96.2(9) . .
C9 N1 C6 68.4(9) . 2_655
C9 N1 C6 68.4(9) 2_655 .
C6 N1 Zn1 111.1(5) 2_655 .
C6 N1 Zn1 111.1(5) . .
C6 N1 C7 126.7(8) 2_655 .
C6 N1 C7 31.2(8) . .
C6 N1 C7 31.2(8) 2_655 2_655
C6 N1 C7 126.7(8) . 2_655
C6 N1 C5 34.0(8) . .
C6 N1 C5 125.1(7) 2_655 .
C6 N1 C5 125.1(7) . 2_655
C6 N1 C5 34.0(8) 2_655 2_655
C6 N1 C6 137.8(11) . 2_655
C3 C2 C1 121.3(3) . .
C3 C2 C4 118.4(4) . 5_666
C4 C2 C1 120.3(3) 5_666 .
N1 C7 C6 110.9(8) . 3
N1 C8 C5 112.3(8) . 3
N1 C5 C8 109.6(7) . 3
N1 C9 C9 111.2(6) . 4_655
N1 C6 C7 111.2(9) . 3
O4 N2 C3 112.6(14) . .
O3 N2 C3 117.3(16) . .
O3 N2 O4 127.2(13) . .

loop_
_geom_bond_atom_site_label_1
_geom_bond_atom_site_label_2
_geom_bond_distance
_geom_bond_site_symmetry_2
Zn1 Zn1 2.9780(11) 3_556
Zn1 O1 2.038(3) .
Zn1 O1 2.038(3) 2_655
Zn1 O2 2.047(3) 2_655
Zn1 O2 2.047(3) .
Zn1 N1 2.038(5) .
O1 C1 1.243(4) .
O2 C1 1.237(4) 3_556
C3 C4 1.390(6) .
C3 C2 1.377(5) .
C3 N2 1.438(9) .
C1 O2 1.237(4) 3_556
C1 C2 1.506(5) .
C4 C2 1.395(5) 5_666
N1 C7 1.502(10) .
N1 C7 1.502(10) 2_655
N1 C8 1.488(10) 2_655
N1 C8 1.488(10) .
N1 C5 1.510(9) 2_655
N1 C5 1.510(9) .
N1 C9 1.486(11) 2_655
N1 C9 1.486(11) .
N1 C6 1.499(11) .
N1 C6 1.499(11) 2_655
C2 C4 1.395(5) 5_666
C7 C6 1.515(18) 3
C8 C5 1.521(17) 3
C5 C8 1.521(17) 3
C9 C9 1.52(3) 4_655
C6 C7 1.515(18) 3
N2 O4 1.202(9) .
N2 O3 1.191(9) .

loop_
_platon_squeeze_void_nr
_platon_squeeze_void_average_x
_platon_squeeze_void_average_y
_platon_squeeze_void_average_z
_platon_squeeze_void_volume
_platon_squeeze_void_count_electrons
_platon_squeeze_void_content
1 0.250 0.250 -0.023 547 90 N,N-dimethylformamide
2 0.750 0.750 -0.009 547 90 N,N-dimethylformamide
